data_7047089
loop_
_publ_author_name
'Apps, Samantha L.'
'White, Andrew J. P.'
'Miller, Philip W.'
'Long, Nicholas J.'

_publ_section_title
;
 Synthesis and reactivity of an N-triphos Mo(0) dinitrogen complex.
;
_journal_issue 33
_journal_name_full 'Dalton transactions (Cambridge, England : 2003)'
_journal_page_first 11386
_journal_page_last 11396
_journal_paper_doi 10.1039/c8dt02471e
_journal_volume 47
_journal_year 2018
_chemical_formula_moiety 'C43 H44 Cl3 Mo N O P3, 3(C4 H8 O)'
_chemical_formula_sum 'C55 H68 Cl3 Mo N O4 P3'
_chemical_formula_weight 1102.30
_space_group_crystal_system triclinic
_space_group_IT_number 2
_space_group_name_Hall '-P 1'
_space_group_name_H-M_alt 'P -1'
_symmetry_space_group_name_Hall '-P 1'
_symmetry_space_group_name_H-M 'P -1'
_atom_sites_solution_hydrogens geom
_audit_creation_method SHELXL-2014/7
_audit_update_record
;
2017-10-24 deposited with the CCDC.
2018-07-23 downloaded from the CCDC.
;
_cell_angle_alpha 70.463(3)
_cell_angle_beta 86.734(3)
_cell_angle_gamma 64.591(4)
_cell_formula_units_Z 2
_cell_length_a 13.5291(5)
_cell_length_b 14.7971(5)
_cell_length_c 15.8920(5)
_cell_measurement_reflns_used 7809
_cell_measurement_temperature 173(2)
_cell_measurement_theta_max 73.6570
_cell_measurement_theta_min 3.7190
_cell_volume 2694.2(2)
_computing_cell_refinement 'CrysAlisPro, Agilent Technologies'
_computing_data_collection 'CrysAlisPro, Agilent Technologies'
_computing_data_reduction 'CrysAlisPro, Agilent Technologies'
_computing_molecular_graphics 'Bruker SHELXTL'
_computing_publication_material 'CIFTAB-2014 (Sheldrick, 2014)'
_computing_structure_refinement 'SHELXL-2014/7 (Sheldrick, 2014)'
_computing_structure_solution 'SHELXS-2014 (Sheldrick, 2014)'
_diffrn_ambient_temperature 173(2)
_diffrn_detector_area_resol_mean 10.4115
_diffrn_measured_fraction_theta_full 0.981
_diffrn_measured_fraction_theta_max 0.944
_diffrn_measurement_device_type 'Agilent Xcalibur PX Ultra A'
_diffrn_measurement_method 'omega scans'
_diffrn_radiation_type CuK\a
_diffrn_radiation_wavelength 1.54184
_diffrn_reflns_av_R_equivalents 0.0325
_diffrn_reflns_av_unetI/netI 0.0511
_diffrn_reflns_Laue_measured_fraction_full 0.981
_diffrn_reflns_Laue_measured_fraction_max 0.944
_diffrn_reflns_limit_h_max 16
_diffrn_reflns_limit_h_min -16
_diffrn_reflns_limit_k_max 17
_diffrn_reflns_limit_k_min -18
_diffrn_reflns_limit_l_max 9
_diffrn_reflns_limit_l_min -19
_diffrn_reflns_number 15888
_diffrn_reflns_point_group_measured_fraction_full 0.981
_diffrn_reflns_point_group_measured_fraction_max 0.944
_diffrn_reflns_theta_full 67.684
_diffrn_reflns_theta_max 73.772
_diffrn_reflns_theta_min 3.521
_diffrn_source 'Enhance Ultra (Cu) X-ray Source'
_exptl_absorpt_coefficient_mu 4.553
_exptl_absorpt_correction_T_max 0.756
_exptl_absorpt_correction_T_min 0.526
_exptl_absorpt_correction_type analytical
_exptl_absorpt_process_details
; 
CrysAlisPro, Agilent Technologies, 
Version 1.171.37.35 (release 13-08-2014 CrysAlis171 .NET) 
(compiled Aug 13 2014,18:06:01) 
Analytical numeric absorption correction using a multifaceted crystal 
model based on expressions derived by R.C. Clark & J.S. Reid. 
(Clark, R. C. & Reid, J. S. (1995). Acta Cryst. A51, 887-897) 
Empirical absorption correction using spherical harmonics, 
implemented in SCALE3 ABSPACK scaling algorithm. 
;
_exptl_crystal_colour Yellow
_exptl_crystal_density_diffrn 1.359
_exptl_crystal_description shards
_exptl_crystal_F_000 1150
_exptl_crystal_size_max 0.27
_exptl_crystal_size_mid 0.23
_exptl_crystal_size_min 0.10
_refine_diff_density_max 0.631
_refine_diff_density_min -0.440
_refine_diff_density_rms 0.067
_refine_ls_extinction_method none
_refine_ls_goodness_of_fit_ref 1.030
_refine_ls_hydrogen_treatment constr
_refine_ls_matrix_type full
_refine_ls_number_parameters 667
_refine_ls_number_reflns 10292
_refine_ls_number_restraints 186
_refine_ls_restrained_S_all 1.040
_refine_ls_R_factor_all 0.0489
_refine_ls_R_factor_gt 0.0355
_refine_ls_shift/su_max 0.003
_refine_ls_shift/su_mean 0.000
_refine_ls_structure_factor_coef Fsqd
_refine_ls_weighting_details 'w=1/[\s^2^(Fo^2^)+(0.0399P)^2^+0.3112P] where P=(Fo^2^+2Fc^2^)/3'
_refine_ls_weighting_scheme calc
_refine_ls_wR_factor_gt 0.0834
_refine_ls_wR_factor_ref 0.0917
_reflns_Friedel_coverage 0.000
_reflns_number_gt 8283
_reflns_number_total 10292
_reflns_threshold_expression 'I > 2\s(I)'
_cod_data_source_file c8dt02471e2.cif
_cod_data_source_block 1b-Cl
_cod_depositor_comments 'Adding full bibliography for 7047089--7047092.cif.'
_cod_original_cell_volume 2694.21(19)
_cod_database_code 7047089
_shelx_shelxl_version_number 2014/7
_shelx_space_group_comment
; 
The symmetry employed for this shelxl refinement is uniquely defined 
by the following loop, which should always be used as a source of 
symmetry information in preference to the above space-group names. 
They are only intended as comments. 
;

loop_
_space_group_symop_operation_xyz
'x, y, z'
'-x, -y, -z'

loop_
_atom_site_label
_atom_site_type_symbol
_atom_site_fract_x
_atom_site_fract_y
_atom_site_fract_z
_atom_site_U_iso_or_equiv
_atom_site_adp_type
_atom_site_occupancy
_atom_site_site_symmetry_order
_atom_site_calc_flag
_atom_site_refinement_flags_posn
_atom_site_refinement_flags_adp
_atom_site_refinement_flags_occupancy
_atom_site_disorder_assembly
_atom_site_disorder_group
Mo1 Mo 0.57147(2) 1.03789(2) 0.74896(2) 0.02393(6) Uani 1 1 d . . . . .
Cl1 Cl 0.57912(7) 1.20651(6) 0.70707(5) 0.04050(16) Uani 1 1 d . . . . .
Cl2 Cl 0.68484(5) 0.97558(6) 0.88612(4) 0.03391(14) Uani 1 1 d . . . . .
Cl3 Cl 0.43999(5) 1.08969(5) 0.62503(4) 0.03034(13) Uani 1 1 d . . . . .
N1 N 0.68399(17) 0.79292(18) 0.65099(14) 0.0258(4) Uani 1 1 d . . . . .
C2 C 0.6936(2) 0.8891(2) 0.59353(17) 0.0272(5) Uani 1 1 d . . . . .
H2A H 0.6258 0.9346 0.5515 0.033 Uiso 1 1 calc R U . . .
H2B H 0.7555 0.8672 0.5571 0.033 Uiso 1 1 calc R U . . .
P3 P 0.71534(5) 0.97183(5) 0.64910(4) 0.02536(13) Uani 1 1 d . . . . .
C4 C 0.5772(2) 0.8173(2) 0.68722(17) 0.0256(5) Uani 1 1 d . . . . .
H4A H 0.5623 0.7539 0.7041 0.031 Uiso 1 1 calc R U . . .
H4B H 0.5186 0.8759 0.6403 0.031 Uiso 1 1 calc R U . . .
P5 P 0.57352(5) 0.85663(5) 0.78624(4) 0.02326(13) Uani 1 1 d . . . . .
C6 C 0.6944(2) 0.7277(2) 0.59500(18) 0.0303(5) Uani 1 1 d . . . . .
H6A H 0.7567 0.7246 0.5583 0.036 Uiso 1 1 calc R U . . .
H6B H 0.6265 0.7618 0.5536 0.036 Uiso 1 1 calc R U . . .
P7 P 0.71754(6) 0.58987(6) 0.66472(5) 0.03289(15) Uani 1 1 d . . . . .
C8 C 0.7260(2) 1.0703(2) 0.54709(18) 0.0299(5) Uani 1 1 d . . . . .
C9 C 0.6347(2) 1.1660(2) 0.50465(19) 0.0336(6) Uani 1 1 d . . . . .
H9A H 0.5678 1.1838 0.5318 0.040 Uiso 1 1 calc R U . . .
C10 C 0.6413(3) 1.2357(3) 0.4224(2) 0.0386(6) Uani 1 1 d . . . . .
H10A H 0.5786 1.3006 0.3936 0.046 Uiso 1 1 calc R U . . .
C11 C 0.7382(3) 1.2112(3) 0.3828(2) 0.0427(7) Uani 1 1 d . . . . .
H11A H 0.7424 1.2592 0.3270 0.051 Uiso 1 1 calc R U . . .
C12 C 0.8295(3) 1.1164(3) 0.4246(2) 0.0466(8) Uani 1 1 d . . . . .
H12A H 0.8963 1.0994 0.3973 0.056 Uiso 1 1 calc R U . . .
C13 C 0.8236(3) 1.0461(3) 0.5062(2) 0.0411(7) Uani 1 1 d . . . . .
H13A H 0.8865 0.9811 0.5344 0.049 Uiso 1 1 calc R U . . .
C14 C 0.8542(2) 0.8961(2) 0.70467(18) 0.0302(5) Uani 1 1 d . . . . .
C15 C 0.8888(2) 0.9426(3) 0.7529(2) 0.0376(6) Uani 1 1 d . . . . .
H15A H 0.8418 1.0122 0.7528 0.045 Uiso 1 1 calc R U . . .
C16 C 0.9911(3) 0.8876(3) 0.8005(2) 0.0463(8) Uani 1 1 d . . . . .
H16A H 1.0142 0.9198 0.8330 0.056 Uiso 1 1 calc R U . . .
C17 C 1.0611(3) 0.7855(3) 0.8017(2) 0.0495(8) Uani 1 1 d . . . . .
H17A H 1.1313 0.7477 0.8354 0.059 Uiso 1 1 calc R U . . .
C18 C 1.0274(3) 0.7398(3) 0.7534(2) 0.0451(7) Uani 1 1 d . . . . .
H18A H 1.0755 0.6706 0.7530 0.054 Uiso 1 1 calc R U . . .
C19 C 0.9244(2) 0.7936(2) 0.7054(2) 0.0364(6) Uani 1 1 d . . . . .
H19A H 0.9015 0.7609 0.6732 0.044 Uiso 1 1 calc R U . . .
C20 C 0.6751(2) 0.7343(2) 0.86692(17) 0.0287(5) Uani 1 1 d . . . . .
C21 C 0.7777(2) 0.7253(2) 0.89088(19) 0.0332(6) Uani 1 1 d . . . . .
H21A H 0.7956 0.7837 0.8656 0.040 Uiso 1 1 calc R U . . .
C22 C 0.8536(2) 0.6299(3) 0.9523(2) 0.0433(7) Uani 1 1 d . . . . .
H22A H 0.9232 0.6237 0.9687 0.052 Uiso 1 1 calc R U . . .
C23 C 0.8290(3) 0.5446(3) 0.9894(2) 0.0474(8) Uani 1 1 d . . . . .
H23A H 0.8812 0.4803 1.0314 0.057 Uiso 1 1 calc R U . . .
C24 C 0.7282(3) 0.5524(3) 0.9654(2) 0.0502(8) Uani 1 1 d . . . . .
H24A H 0.7112 0.4934 0.9904 0.060 Uiso 1 1 calc R U . . .
C25 C 0.6520(3) 0.6470(3) 0.9046(2) 0.0411(7) Uani 1 1 d . . . . .
H25A H 0.5828 0.6522 0.8884 0.049 Uiso 1 1 calc R U . . .
C26 C 0.4428(2) 0.8649(2) 0.82744(18) 0.0275(5) Uani 1 1 d . . . . .
C27 C 0.4278(2) 0.8638(3) 0.9151(2) 0.0376(6) Uani 1 1 d . . . . .
H27A H 0.4872 0.8529 0.9525 0.045 Uiso 1 1 calc R U . . .
C28 C 0.3272(3) 0.8786(3) 0.9483(2) 0.0456(8) Uani 1 1 d . . . . .
H28A H 0.3176 0.8785 1.0080 0.055 Uiso 1 1 calc R U . . .
C29 C 0.2408(3) 0.8934(3) 0.8946(2) 0.0444(7) Uani 1 1 d . . . . .
H29A H 0.1720 0.9028 0.9175 0.053 Uiso 1 1 calc R U . . .
C30 C 0.2548(3) 0.8944(3) 0.8075(2) 0.0408(7) Uani 1 1 d . . . . .
H30A H 0.1955 0.9045 0.7706 0.049 Uiso 1 1 calc R U . . .
C31 C 0.3556(2) 0.8808(2) 0.77351(19) 0.0316(6) Uani 1 1 d . . . . .
H31A H 0.3646 0.8824 0.7134 0.038 Uiso 1 1 calc R U . . .
C32 C 0.8680(3) 0.5273(2) 0.68190(19) 0.0361(6) Uani 1 1 d . . . . .
C33 C 0.9169(3) 0.5244(3) 0.7575(3) 0.0556(9) Uani 1 1 d . . . . .
H33A H 0.8721 0.5499 0.8004 0.067 Uiso 1 1 calc R U . . .
C34 C 1.0295(4) 0.4850(3) 0.7717(3) 0.0684(12) Uani 1 1 d . . . . .
H34A H 1.0612 0.4840 0.8240 0.082 Uiso 1 1 calc R U . . .
C35 C 1.0962(3) 0.4472(3) 0.7110(3) 0.0649(11) Uani 1 1 d . . . . .
H35A H 1.1737 0.4216 0.7201 0.078 Uiso 1 1 calc R U . . .
C36 C 1.0485(4) 0.4470(4) 0.6364(3) 0.0760(14) Uani 1 1 d . . . . .
H36A H 1.0939 0.4190 0.5948 0.091 Uiso 1 1 calc R U . . .
C37 C 0.9366(3) 0.4866(4) 0.6217(2) 0.0585(10) Uani 1 1 d . . . . .
H37A H 0.9053 0.4864 0.5698 0.070 Uiso 1 1 calc R U . . .
C38 C 0.6895(2) 0.5445(2) 0.5785(2) 0.0330(6) Uani 1 1 d . . . . .
C39 C 0.6776(3) 0.5980(3) 0.4869(2) 0.0391(7) Uani 1 1 d . . . . .
H39A H 0.6860 0.6622 0.4650 0.047 Uiso 1 1 calc R U . . .
C40 C 0.6535(3) 0.5585(3) 0.4266(2) 0.0475(8) Uani 1 1 d . . . . .
H40A H 0.6443 0.5965 0.3639 0.057 Uiso 1 1 calc R U . . .
C41 C 0.6430(3) 0.4649(3) 0.4572(3) 0.0537(9) Uani 1 1 d . . . . .
H41A H 0.6280 0.4375 0.4158 0.064 Uiso 1 1 calc R U . . .
C42 C 0.6543(3) 0.4110(3) 0.5478(3) 0.0575(10) Uani 1 1 d . . . . .
H42A H 0.6467 0.3464 0.5689 0.069 Uiso 1 1 calc R U . . .
C43 C 0.6770(3) 0.4503(3) 0.6089(2) 0.0453(7) Uani 1 1 d . . . . .
H43A H 0.6840 0.4129 0.6715 0.054 Uiso 1 1 calc R U . . .
O50 O 0.42978(15) 1.10063(16) 0.82461(13) 0.0309(4) Uani 1 1 d . . . . .
C51 C 0.4374(3) 1.1440(3) 0.8926(2) 0.0374(6) Uani 1 1 d . . . . .
H51A H 0.4875 1.1787 0.8768 0.045 Uiso 1 1 calc R U . . .
H51B H 0.4652 1.0869 0.9520 0.045 Uiso 1 1 calc R U . . .
C52 C 0.3220(3) 1.2243(3) 0.8941(2) 0.0444(7) Uani 1 1 d . . . . .
H52A H 0.3075 1.2961 0.8517 0.053 Uiso 1 1 calc R U . . .
H52B H 0.3084 1.2278 0.9551 0.053 Uiso 1 1 calc R U . . .
C53 C 0.2521(3) 1.1805(3) 0.8649(2) 0.0427(7) Uani 1 1 d . . . . .
H53A H 0.2478 1.1213 0.9152 0.051 Uiso 1 1 calc R U . . .
H53B H 0.1768 1.2368 0.8410 0.051 Uiso 1 1 calc R U . . .
C54 C 0.3141(2) 1.1422(3) 0.7927(2) 0.0370(6) Uani 1 1 d . . . . .
H54A H 0.2984 1.0856 0.7855 0.044 Uiso 1 1 calc R U . . .
H54B H 0.2944 1.2015 0.7346 0.044 Uiso 1 1 calc R U . . .
O60 O 0.9162(5) 0.7803(8) 0.4887(4) 0.0582(18) Uani 0.645(16) 1 d D U P A 1
C61 C 0.8704(7) 0.8228(13) 0.3972(6) 0.075(3) Uani 0.645(16) 1 d D U P A 1
H61A H 0.8118 0.8963 0.3834 0.090 Uiso 0.645(16) 1 calc R U P A 1
H61B H 0.8381 0.7785 0.3864 0.090 Uiso 0.645(16) 1 calc R U P A 1
C62 C 0.9599(6) 0.8227(9) 0.3399(5) 0.080(3) Uani 0.645(16) 1 d D U P A 1
H62A H 0.9362 0.8916 0.2898 0.096 Uiso 0.645(16) 1 calc R U P A 1
H62B H 0.9828 0.7648 0.3145 0.096 Uiso 0.645(16) 1 calc R U P A 1
C63 C 1.0509(8) 0.8055(14) 0.3991(8) 0.091(3) Uani 0.645(16) 1 d D U P A 1
H63A H 1.0462 0.8739 0.3997 0.109 Uiso 0.645(16) 1 calc R U P A 1
H63B H 1.1232 0.7655 0.3806 0.109 Uiso 0.645(16) 1 calc R U P A 1
C64 C 1.0327(8) 0.7411(16) 0.4892(7) 0.067(3) Uani 0.645(16) 1 d D U P A 1
H64A H 1.0674 0.6643 0.4971 0.081 Uiso 0.645(16) 1 calc R U P A 1
H64B H 1.0640 0.7512 0.5383 0.081 Uiso 0.645(16) 1 calc R U P A 1
O60' O 0.9186(14) 0.7580(13) 0.4795(10) 0.064(4) Uiso 0.355(16) 1 d D U P A 2
C61' C 0.8799(13) 0.8442(18) 0.3950(14) 0.065(5) Uiso 0.355(16) 1 d D U P A 2
H61C H 0.8201 0.9081 0.4032 0.078 Uiso 0.355(16) 1 calc R U P A 2
H61D H 0.8508 0.8241 0.3519 0.078 Uiso 0.355(16) 1 calc R U P A 2
C62' C 0.9729(12) 0.8676(12) 0.3601(10) 0.070(4) Uiso 0.355(16) 1 d D U P A 2
H62C H 0.9669 0.9331 0.3683 0.084 Uiso 0.355(16) 1 calc R U P A 2
H62D H 0.9755 0.8767 0.2955 0.084 Uiso 0.355(16) 1 calc R U P A 2
C63' C 1.0716(12) 0.7734(18) 0.4139(15) 0.084(7) Uiso 0.355(16) 1 d D U P A 2
H63C H 1.1298 0.7938 0.4231 0.101 Uiso 0.355(16) 1 calc R U P A 2
H63D H 1.1012 0.7192 0.3842 0.101 Uiso 0.355(16) 1 calc R U P A 2
C64' C 1.0305(17) 0.733(3) 0.5005(13) 0.068(6) Uiso 0.355(16) 1 d D U P A 2
H64C H 1.0740 0.6546 0.5285 0.082 Uiso 0.355(16) 1 calc R U P A 2
H64D H 1.0359 0.7671 0.5426 0.082 Uiso 0.355(16) 1 calc R U P A 2
O70 O 0.3238(10) 0.5874(10) 0.8193(12) 0.112(5) Uani 0.53(2) 1 d D U P B 1
C71 C 0.4201(9) 0.5900(8) 0.8416(11) 0.051(3) Uani 0.53(2) 1 d D U P B 1
H71A H 0.4130 0.6101 0.8960 0.062 Uiso 0.53(2) 1 calc R U P B 1
H71B H 0.4334 0.6440 0.7920 0.062 Uiso 0.53(2) 1 calc R U P B 1
C72 C 0.5129(8) 0.4848(12) 0.8585(17) 0.094(5) Uani 0.53(2) 1 d D U P B 1
H72A H 0.5468 0.4547 0.9211 0.113 Uiso 0.53(2) 1 calc R U P B 1
H72B H 0.5695 0.4900 0.8174 0.113 Uiso 0.53(2) 1 calc R U P B 1
C73 C 0.4662(8) 0.4158(9) 0.8421(13) 0.086(4) Uani 0.53(2) 1 d D U P B 1
H73A H 0.4731 0.3569 0.8981 0.103 Uiso 0.53(2) 1 calc R U P B 1
H73B H 0.5040 0.3854 0.7960 0.103 Uiso 0.53(2) 1 calc R U P B 1
C74 C 0.3469(9) 0.4910(11) 0.8097(10) 0.067(3) Uani 0.53(2) 1 d D U P B 1
H74A H 0.3323 0.5019 0.7458 0.081 Uiso 0.53(2) 1 calc R U P B 1
H74B H 0.2991 0.4603 0.8451 0.081 Uiso 0.53(2) 1 calc R U P B 1
O70' O 0.3205(6) 0.5874(7) 0.8302(7) 0.040(2) Uiso 0.47(2) 1 d D U P B 2
C71' C 0.4190(13) 0.5816(14) 0.8620(15) 0.071(6) Uiso 0.47(2) 1 d D U P B 2
H71C H 0.4121 0.5898 0.9217 0.085 Uiso 0.47(2) 1 calc R U P B 2
H71D H 0.4349 0.6395 0.8203 0.085 Uiso 0.47(2) 1 calc R U P B 2
C72' C 0.5100(13) 0.4757(19) 0.869(2) 0.117(7) Uiso 0.47(2) 1 d D U P B 2
H72C H 0.5192 0.4215 0.9284 0.140 Uiso 0.47(2) 1 calc R U P B 2
H72D H 0.5806 0.4801 0.8558 0.140 Uiso 0.47(2) 1 calc R U P B 2
C73' C 0.4677(9) 0.4517(12) 0.7956(11) 0.074(4) Uiso 0.47(2) 1 d D U P B 2
H73C H 0.4916 0.4808 0.7368 0.089 Uiso 0.47(2) 1 calc R U P B 2
H73D H 0.4936 0.3741 0.8107 0.089 Uiso 0.47(2) 1 calc R U P B 2
C74' C 0.3459(11) 0.5067(17) 0.7949(19) 0.099(7) Uiso 0.47(2) 1 d D U P B 2
H74C H 0.3105 0.5371 0.7327 0.119 Uiso 0.47(2) 1 calc R U P B 2
H74D H 0.3183 0.4552 0.8313 0.119 Uiso 0.47(2) 1 calc R U P B 2
O80 O 0.9250(7) 0.1027(6) 0.9003(5) 0.139(3) Uani 0.792(10) 1 d D U P C 1
C81 C 0.8370(6) 0.1961(8) 0.8455(5) 0.099(3) Uani 0.792(10) 1 d D . P C 1
H81A H 0.7706 0.1840 0.8445 0.119 Uiso 0.792(10) 1 calc R U P C 1
H81B H 0.8564 0.2175 0.7832 0.119 Uiso 0.792(10) 1 calc R U P C 1
C82 C 0.8162(7) 0.2803(7) 0.8845(7) 0.129(4) Uani 0.792(10) 1 d D U P C 1
H82A H 0.7657 0.2787 0.9319 0.155 Uiso 0.792(10) 1 calc R U P C 1
H82B H 0.7857 0.3521 0.8379 0.155 Uiso 0.792(10) 1 calc R U P C 1
C83 C 0.9312(7) 0.2483(6) 0.9229(7) 0.106(3) Uani 0.792(10) 1 d D U P C 1
H83A H 0.9596 0.2995 0.8873 0.127 Uiso 0.792(10) 1 calc R U P C 1
H83B H 0.9313 0.2459 0.9859 0.127 Uiso 0.792(10) 1 calc R U P C 1
C84 C 0.9984(7) 0.1422(8) 0.9179(10) 0.125(4) Uani 0.792(10) 1 d D U P C 1
H84A H 1.0470 0.1466 0.8692 0.150 Uiso 0.792(10) 1 calc R U P C 1
H84B H 1.0449 0.0940 0.9752 0.150 Uiso 0.792(10) 1 calc R U P C 1
O80' O 0.977(3) 0.126(2) 0.952(2) 0.148(9) Uiso 0.208(10) 1 d D U P C 2
C81' C 0.918(4) 0.171(3) 0.865(3) 0.177(11) Uiso 0.208(10) 1 d D U P C 2
H81C H 0.8791 0.1290 0.8608 0.212 Uiso 0.208(10) 1 calc R U P C 2
H81D H 0.9702 0.1686 0.8184 0.212 Uiso 0.208(10) 1 calc R U P C 2
C82' C 0.839(3) 0.282(3) 0.851(2) 0.100(8) Uiso 0.208(10) 1 d D U P C 2
H82C H 0.7622 0.2932 0.8410 0.120 Uiso 0.208(10) 1 calc R U P C 2
H82D H 0.8543 0.3328 0.7998 0.120 Uiso 0.208(10) 1 calc R U P C 2
C83' C 0.858(3) 0.295(3) 0.940(2) 0.147(18) Uiso 0.208(10) 1 d D . P C 2
H83C H 0.8156 0.2690 0.9868 0.176 Uiso 0.208(10) 1 calc R U P C 2
H83E H 0.8411 0.3695 0.9321 0.176 Uiso 0.208(10) 1 calc R U P C 2
C84' C 0.981(2) 0.221(3) 0.957(2) 0.108(9) Uiso 0.208(10) 1 d D U P C 2
H84E H 1.0227 0.2484 0.9097 0.129 Uiso 0.208(10) 1 calc R U P C 2
H84C H 1.0125 0.2096 1.0166 0.129 Uiso 0.208(10) 1 calc R U P C 2

loop_
_atom_site_aniso_label
_atom_site_aniso_U_11
_atom_site_aniso_U_22
_atom_site_aniso_U_33
_atom_site_aniso_U_23
_atom_site_aniso_U_13
_atom_site_aniso_U_12
Mo1 0.02453(10) 0.02647(10) 0.02241(10) -0.00951(8) 0.00216(7) -0.01170(8)
Cl1 0.0580(4) 0.0337(3) 0.0366(3) -0.0121(3) 0.0071(3) -0.0263(3)
Cl2 0.0334(3) 0.0399(3) 0.0287(3) -0.0141(3) -0.0028(2) -0.0138(3)
Cl3 0.0289(3) 0.0334(3) 0.0259(3) -0.0088(2) -0.0023(2) -0.0115(2)
N1 0.0250(10) 0.0275(11) 0.0255(10) -0.0095(9) 0.0047(8) -0.0119(8)
C2 0.0278(12) 0.0307(13) 0.0237(12) -0.0093(10) 0.0020(9) -0.0134(10)
P3 0.0253(3) 0.0290(3) 0.0242(3) -0.0092(3) 0.0039(2) -0.0141(2)
C4 0.0250(12) 0.0286(12) 0.0275(12) -0.0133(10) 0.0044(9) -0.0131(10)
P5 0.0217(3) 0.0267(3) 0.0226(3) -0.0089(2) 0.0026(2) -0.0114(2)
C6 0.0367(14) 0.0278(13) 0.0256(12) -0.0103(11) 0.0053(10) -0.0128(11)
P7 0.0417(4) 0.0271(3) 0.0283(3) -0.0097(3) 0.0074(3) -0.0139(3)
C8 0.0369(14) 0.0345(14) 0.0256(12) -0.0125(11) 0.0064(10) -0.0207(12)
C9 0.0382(15) 0.0352(15) 0.0300(13) -0.0106(12) 0.0030(11) -0.0187(12)
C10 0.0488(17) 0.0363(15) 0.0320(14) -0.0081(13) 0.0015(12) -0.0221(13)
C11 0.061(2) 0.0480(18) 0.0281(14) -0.0104(13) 0.0103(13) -0.0345(16)
C12 0.0513(19) 0.057(2) 0.0377(16) -0.0133(16) 0.0160(14) -0.0332(17)
C13 0.0388(16) 0.0457(18) 0.0375(15) -0.0113(14) 0.0101(13) -0.0201(14)
C14 0.0248(12) 0.0413(15) 0.0277(13) -0.0109(12) 0.0064(10) -0.0183(11)
C15 0.0303(14) 0.0525(18) 0.0380(15) -0.0185(14) 0.0077(12) -0.0234(13)
C16 0.0347(16) 0.073(2) 0.0429(17) -0.0222(17) 0.0026(13) -0.0321(16)
C17 0.0294(15) 0.070(2) 0.0420(17) -0.0086(17) 0.0004(13) -0.0234(15)
C18 0.0310(15) 0.0451(18) 0.0496(18) -0.0081(15) 0.0041(13) -0.0141(13)
C19 0.0272(13) 0.0369(15) 0.0418(16) -0.0108(13) 0.0043(12) -0.0132(12)
C20 0.0275(12) 0.0308(13) 0.0261(12) -0.0104(11) 0.0027(10) -0.0107(10)
C21 0.0291(13) 0.0391(15) 0.0324(14) -0.0159(12) 0.0048(11) -0.0132(11)
C22 0.0278(14) 0.0504(19) 0.0384(16) -0.0155(15) -0.0015(12) -0.0044(13)
C23 0.0416(17) 0.0424(18) 0.0335(15) -0.0046(14) -0.0032(13) -0.0018(14)
C24 0.052(2) 0.0369(17) 0.0442(18) 0.0009(15) 0.0016(15) -0.0144(15)
C25 0.0385(16) 0.0375(16) 0.0418(16) -0.0050(14) -0.0012(13) -0.0174(13)
C26 0.0262(12) 0.0302(13) 0.0303(13) -0.0124(11) 0.0047(10) -0.0148(10)
C27 0.0351(15) 0.0543(19) 0.0328(14) -0.0203(14) 0.0074(12) -0.0244(14)
C28 0.0444(17) 0.067(2) 0.0382(16) -0.0247(16) 0.0170(14) -0.0318(16)
C29 0.0340(15) 0.062(2) 0.0517(18) -0.0270(17) 0.0179(14) -0.0303(15)
C30 0.0321(15) 0.0532(19) 0.0453(17) -0.0185(15) 0.0041(13) -0.0246(14)
C31 0.0284(13) 0.0390(15) 0.0323(13) -0.0148(12) 0.0048(11) -0.0174(11)
C32 0.0455(16) 0.0234(13) 0.0320(14) -0.0049(11) -0.0022(12) -0.0113(12)
C33 0.063(2) 0.048(2) 0.0468(19) -0.0193(17) -0.0108(17) -0.0111(17)
C34 0.070(3) 0.053(2) 0.067(3) -0.011(2) -0.031(2) -0.017(2)
C35 0.045(2) 0.055(2) 0.070(3) 0.001(2) -0.0141(19) -0.0147(17)
C36 0.047(2) 0.094(4) 0.057(2) -0.018(2) 0.0059(18) -0.010(2)
C37 0.0419(18) 0.074(3) 0.0408(18) -0.0196(18) 0.0003(14) -0.0087(17)
C38 0.0344(14) 0.0300(14) 0.0372(14) -0.0139(12) 0.0077(11) -0.0150(11)
C39 0.0519(18) 0.0317(15) 0.0372(15) -0.0151(13) 0.0047(13) -0.0190(13)
C40 0.059(2) 0.0418(18) 0.0454(18) -0.0193(15) 0.0000(15) -0.0209(16)
C41 0.065(2) 0.049(2) 0.063(2) -0.0274(19) -0.0018(18) -0.0315(18)
C42 0.069(2) 0.046(2) 0.073(3) -0.0192(19) 0.001(2) -0.0390(19)
C43 0.0502(18) 0.0361(16) 0.0511(18) -0.0106(15) 0.0064(15) -0.0236(14)
O50 0.0277(9) 0.0357(10) 0.0321(9) -0.0174(8) 0.0060(7) -0.0125(8)
C51 0.0416(16) 0.0421(16) 0.0319(14) -0.0214(13) 0.0046(12) -0.0150(13)
C52 0.0457(17) 0.0424(17) 0.0409(16) -0.0218(15) 0.0064(13) -0.0101(14)
C53 0.0336(15) 0.0429(17) 0.0428(16) -0.0149(14) 0.0091(13) -0.0093(13)
C54 0.0292(14) 0.0396(16) 0.0403(15) -0.0166(13) 0.0010(12) -0.0109(12)
O60 0.044(3) 0.080(5) 0.048(3) -0.023(3) 0.0177(19) -0.025(3)
C61 0.056(4) 0.114(9) 0.048(4) -0.027(5) 0.002(3) -0.032(4)
C62 0.077(5) 0.087(6) 0.052(4) -0.013(4) 0.018(3) -0.024(4)
C63 0.060(5) 0.112(10) 0.092(7) -0.020(7) 0.034(5) -0.045(6)
C64 0.043(4) 0.094(7) 0.051(4) -0.028(4) 0.003(3) -0.014(3)
O70 0.106(7) 0.086(6) 0.135(10) -0.011(6) -0.023(6) -0.048(5)
C71 0.062(5) 0.044(4) 0.050(6) -0.010(4) -0.009(4) -0.028(3)
C72 0.054(5) 0.071(6) 0.169(12) -0.052(7) 0.010(6) -0.028(4)
C73 0.105(7) 0.061(6) 0.115(10) -0.052(6) 0.039(6) -0.043(5)
C74 0.106(7) 0.078(6) 0.058(6) -0.037(5) 0.020(4) -0.067(5)
O80 0.171(7) 0.110(5) 0.177(7) -0.063(5) 0.029(6) -0.087(5)
C81 0.076(5) 0.136(8) 0.076(4) -0.027(5) 0.027(4) -0.048(5)
C82 0.110(7) 0.100(6) 0.098(7) 0.022(6) 0.016(5) -0.019(5)
C83 0.111(7) 0.066(4) 0.129(7) -0.021(5) -0.020(6) -0.034(5)
C84 0.080(5) 0.117(7) 0.194(11) -0.060(8) 0.024(6) -0.054(5)

loop_
_atom_type_symbol
_atom_type_description
_atom_type_scat_dispersion_real
_atom_type_scat_dispersion_imag
_atom_type_scat_source
C C 0.0181 0.0091 'International Tables Vol C Tables 4.2.6.8 and 6.1.1.4'
H H 0.0000 0.0000 'International Tables Vol C Tables 4.2.6.8 and 6.1.1.4'
Cl Cl 0.3639 0.7018 'International Tables Vol C Tables 4.2.6.8 and 6.1.1.4'
Mo Mo -0.0483 2.7339 'International Tables Vol C Tables 4.2.6.8 and 6.1.1.4'
N N 0.0311 0.0180 'International Tables Vol C Tables 4.2.6.8 and 6.1.1.4'
O O 0.0492 0.0322 'International Tables Vol C Tables 4.2.6.8 and 6.1.1.4'
P P 0.2955 0.4335 'International Tables Vol C Tables 4.2.6.8 and 6.1.1.4'

loop_
_geom_angle_atom_site_label_1
_geom_angle_atom_site_label_2
_geom_angle_atom_site_label_3
_geom_angle
O50 Mo1 Cl2 86.07(5)
O50 Mo1 Cl1 88.04(6)
Cl2 Mo1 Cl1 90.13(3)
O50 Mo1 Cl3 87.82(5)
Cl2 Mo1 Cl3 171.32(2)
Cl1 Mo1 Cl3 95.81(3)
O50 Mo1 P3 173.27(5)
Cl2 Mo1 P3 100.55(2)
Cl1 Mo1 P3 93.13(2)
Cl3 Mo1 P3 85.48(2)
O50 Mo1 P5 95.82(5)
Cl2 Mo1 P5 90.49(2)
Cl1 Mo1 P5 176.13(2)
Cl3 Mo1 P5 84.01(2)
P3 Mo1 P5 83.00(2)
C4 N1 C2 112.4(2)
C4 N1 C6 107.7(2)
C2 N1 C6 107.5(2)
N1 C2 P3 117.63(17)
C14 P3 C8 104.27(13)
C14 P3 C2 106.36(13)
C8 P3 C2 96.80(12)
C14 P3 Mo1 114.11(9)
C8 P3 Mo1 117.88(9)
C2 P3 Mo1 115.37(8)
N1 C4 P5 111.50(17)
C26 P5 C20 103.75(13)
C26 P5 C4 103.39(12)
C20 P5 C4 101.93(12)
C26 P5 Mo1 108.03(9)
C20 P5 Mo1 124.10(9)
C4 P5 Mo1 113.48(9)
N1 C6 P7 111.66(18)
C32 P7 C38 103.11(13)
C32 P7 C6 98.89(13)
C38 P7 C6 100.30(13)
C9 C8 C13 118.9(3)
C9 C8 P3 120.8(2)
C13 C8 P3 120.0(2)
C8 C9 C10 120.2(3)
C11 C10 C9 120.5(3)
C10 C11 C12 119.8(3)
C11 C12 C13 120.3(3)
C12 C13 C8 120.4(3)
C15 C14 C19 119.3(3)
C15 C14 P3 116.7(2)
C19 C14 P3 123.9(2)
C16 C15 C14 120.0(3)
C15 C16 C17 120.9(3)
C18 C17 C16 119.2(3)
C17 C18 C19 120.8(3)
C18 C19 C14 119.7(3)
C25 C20 C21 118.8(3)
C25 C20 P5 120.0(2)
C21 C20 P5 121.2(2)
C22 C21 C20 119.4(3)
C23 C22 C21 120.9(3)
C22 C23 C24 120.0(3)
C23 C24 C25 119.6(3)
C24 C25 C20 121.3(3)
C31 C26 C27 119.2(2)
C31 C26 P5 123.0(2)
C27 C26 P5 117.7(2)
C28 C27 C26 120.6(3)
C29 C28 C27 120.0(3)
C30 C29 C28 119.8(3)
C29 C30 C31 120.3(3)
C26 C31 C30 120.0(3)
C33 C32 C37 117.8(3)
C33 C32 P7 117.9(3)
C37 C32 P7 124.2(2)
C34 C33 C32 121.1(4)
C35 C34 C33 120.7(4)
C34 C35 C36 118.8(4)
C37 C36 C35 120.7(4)
C36 C37 C32 120.9(4)
C39 C38 C43 118.6(3)
C39 C38 P7 124.8(2)
C43 C38 P7 116.6(2)
C38 C39 C40 120.5(3)
C41 C40 C39 120.4(3)
C42 C41 C40 119.8(3)
C41 C42 C43 120.4(3)
C42 C43 C38 120.2(3)
C51 O50 C54 109.3(2)
C51 O50 Mo1 121.52(16)
C54 O50 Mo1 125.12(16)
O50 C51 C52 105.5(2)
C51 C52 C53 102.6(3)
C54 C53 C52 102.1(2)
O50 C54 C53 104.2(2)
C64 O60 C61 107.7(6)
O60 C61 C62 107.7(5)
C61 C62 C63 105.5(6)
C62 C63 C64 102.4(7)
O60 C64 C63 105.1(6)
C64' O60' C61' 107.6(10)
O60' C61' C62' 108.4(8)
C61' C62' C63' 104.5(9)
C62' C63' C64' 103.8(10)
O60' C64' C63' 106.2(10)
C74 O70 C71 110.5(8)
O70 C71 C72 109.6(6)
C71 C72 C73 106.2(6)
C72 C73 C74 103.9(6)
O70 C74 C73 109.1(6)
C74' O70' C71' 109.0(7)
O70' C71' C72' 108.2(8)
C71' C72' C73' 101.2(9)
C74' C73' C72' 103.1(9)
O70' C74' C73' 108.6(8)
C81 O80 C84 102.5(8)
O80 C81 C82 106.8(6)
C81 C82 C83 101.3(6)
C84 C83 C82 105.5(6)
O80 C84 C83 107.5(7)
C81' O80' C84' 99.0(16)
O80' C81' C82' 108.1(12)
C81' C82' C83' 102.7(10)
C82' C83' C84' 96.5(12)
O80' C84' C83' 98.4(14)

loop_
_geom_bond_atom_site_label_1
_geom_bond_atom_site_label_2
_geom_bond_distance
Mo1 O50 2.2223(18)
Mo1 Cl2 2.4035(6)
Mo1 Cl1 2.4046(7)
Mo1 Cl3 2.4186(6)
Mo1 P3 2.5130(7)
Mo1 P5 2.5340(7)
N1 C4 1.465(3)
N1 C2 1.467(3)
N1 C6 1.479(3)
C2 P3 1.851(3)
P3 C14 1.812(3)
P3 C8 1.829(3)
C4 P5 1.843(2)
P5 C26 1.818(3)
P5 C20 1.823(3)
C6 P7 1.861(3)
P7 C32 1.831(3)
P7 C38 1.835(3)
C8 C9 1.393(4)
C8 C13 1.396(4)
C9 C10 1.394(4)
C10 C11 1.377(5)
C11 C12 1.385(5)
C12 C13 1.388(4)
C14 C15 1.397(4)
C14 C19 1.399(4)
C15 C16 1.375(4)
C16 C17 1.391(6)
C17 C18 1.381(5)
C18 C19 1.386(4)
C20 C25 1.390(4)
C20 C21 1.399(4)
C21 C22 1.396(4)
C22 C23 1.375(5)
C23 C24 1.382(5)
C24 C25 1.388(5)
C26 C31 1.387(4)
C26 C27 1.392(4)
C27 C28 1.385(4)
C28 C29 1.383(5)
C29 C30 1.383(5)
C30 C31 1.395(4)
C32 C33 1.384(5)
C32 C37 1.394(5)
C33 C34 1.379(6)
C34 C35 1.374(7)
C35 C36 1.384(6)
C36 C37 1.370(6)
C38 C39 1.385(4)
C38 C43 1.395(4)
C39 C40 1.394(4)
C40 C41 1.373(5)
C41 C42 1.372(6)
C42 C43 1.394(5)
O50 C51 1.458(3)
O50 C54 1.463(3)
C51 C52 1.508(4)
C52 C53 1.518(5)
C53 C54 1.504(4)
O60 C64 1.426(8)
O60 C61 1.433(8)
C61 C62 1.473(9)
C62 C63 1.473(11)
C63 C64 1.506(10)
O60' C64' 1.425(13)
O60' C61' 1.438(13)
C61' C62' 1.475(12)
C62' C63' 1.481(13)
C63' C64' 1.488(13)
O70 C74 1.383(11)
O70 C71 1.389(10)
C71 C72 1.468(10)
C72 C73 1.503(11)
C73 C74 1.510(11)
O70' C74' 1.391(12)
O70' C71' 1.411(11)
C71' C72' 1.494(12)
C72' C73' 1.523(13)
C73' C74' 1.491(12)
O80 C81 1.410(10)
O80 C84 1.430(10)
C81 C82 1.488(10)
C82 C83 1.517(10)
C83 C84 1.466(10)
O80' C81' 1.435(16)
O80' C84' 1.460(18)
C81' C82' 1.482(15)
C82' C83' 1.528(15)
C83' C84' 1.533(16)
